data_7101131
loop_
_publ_author_name
'Angel Kaifer'
'Tong Ren'
'David R. Sobransingh'
'Guo-Lin Xu'
'Jie-Wen Ying'

_publ_section_title
;
Sulfide-capped Wire-like Metallaynes As Connectors
for Au Nanoparticle Assemblies
;
_journal_issue 3
_journal_name_full 'Chemical Communications'
_journal_paper_doi 10.1039/b412336k
_journal_year 2005
_chemical_formula_sum 'C68 H92 N8 Ru2 S2 Si2'
_chemical_formula_weight 1343.94
_chemical_name_systematic
;
?
;
_space_group_IT_number 5
_symmetry_cell_setting monoclinic
_symmetry_space_group_name_Hall 'C 2y'
_symmetry_space_group_name_H-M 'C 1 2 1'
_atom_sites_solution_hydrogens geom
_atom_sites_solution_primary direct
_atom_sites_solution_secondary difmap
_audit_creation_method SHELXL-97
_cell_angle_alpha 90.00
_cell_angle_beta 106.173(3)
_cell_angle_gamma 90.00
_cell_formula_units_Z 2
_cell_length_a 11.2193(17)
_cell_length_b 18.897(3)
_cell_length_c 16.872(3)
_cell_measurement_reflns_used 2858
_cell_measurement_temperature 300(2)
_cell_measurement_theta_max 22.078
_cell_measurement_theta_min 2.233
_cell_volume 3435.6(9)
_computing_cell_refinement 'Bruker SMART'
_computing_data_collection 'Bruker SMART'
_computing_data_reduction 'Bruker SHELXTL'
_computing_molecular_graphics 'Bruker SHELXTL'
_computing_publication_material 'Bruker SHELXTL'
_computing_structure_refinement 'SHELXL-97 (Sheldrick, 1997)'
_computing_structure_solution 'SHELXS-97 (Sheldrick, 1990)'
_diffrn_ambient_temperature 300(2)
_diffrn_measured_fraction_theta_full 0.999
_diffrn_measured_fraction_theta_max 0.999
_diffrn_measurement_device_type 'CCD area detector'
_diffrn_measurement_method 'phi and omega scans'
_diffrn_radiation_monochromator graphite
_diffrn_radiation_source 'fine-focus sealed tube'
_diffrn_radiation_type MoK\a
_diffrn_radiation_wavelength 0.71073
_diffrn_reflns_av_R_equivalents 0.0316
_diffrn_reflns_av_sigmaI/netI 0.0564
_diffrn_reflns_limit_h_max 13
_diffrn_reflns_limit_h_min -13
_diffrn_reflns_limit_k_max 22
_diffrn_reflns_limit_k_min -18
_diffrn_reflns_limit_l_max 20
_diffrn_reflns_limit_l_min -16
_diffrn_reflns_number 9194
_diffrn_reflns_theta_full 25.00
_diffrn_reflns_theta_max 25.00
_diffrn_reflns_theta_min 1.26
_exptl_absorpt_coefficient_mu 0.580
_exptl_absorpt_correction_T_max 1.000000
_exptl_absorpt_correction_T_min 0.787254
_exptl_absorpt_correction_type empirical
_exptl_absorpt_process_details
;
SADABS, Absorption corrections using Bruker CCD based on the method of
Bob Blessing.  Acta Cryst. 1995, A51, 33
;
_exptl_crystal_colour red
_exptl_crystal_density_diffrn 1.299
_exptl_crystal_density_method 'not measured'
_exptl_crystal_description block
_exptl_crystal_F_000 1408
_exptl_crystal_size_max 0.28
_exptl_crystal_size_mid 0.13
_exptl_crystal_size_min 0.04
_refine_diff_density_max 0.794
_refine_diff_density_min -0.718
_refine_diff_density_rms 0.296
_refine_ls_abs_structure_details 'Flack H D (1983), Acta Cryst. A39, 876-881'
_refine_ls_abs_structure_Flack 0.00
_refine_ls_extinction_method none
_refine_ls_goodness_of_fit_ref 1.059
_refine_ls_hydrogen_treatment mixed
_refine_ls_matrix_type full
_refine_ls_number_parameters 404
_refine_ls_number_reflns 5540
_refine_ls_number_restraints 1
_refine_ls_restrained_S_all 1.059
_refine_ls_R_factor_all 0.0691
_refine_ls_R_factor_gt 0.0405
_refine_ls_shift/su_max 0.006
_refine_ls_shift/su_mean 0.000
_refine_ls_structure_factor_coef Fsqd
_refine_ls_weighting_details 'calc w=1/[\s^2^(Fo^2^)+(0.0610P)^2^+0.0000P] where P=(Fo^2^+2Fc^2^)/3'
_refine_ls_weighting_scheme calc
_refine_ls_wR_factor_gt 0.0951
_refine_ls_wR_factor_ref 0.1143
_reflns_number_gt 4187
_reflns_number_total 5540
_reflns_threshold_expression >2sigma(I)
_cod_data_source_file b412336k.txt
_cod_depositor_comments
;
The following automatic conversions were performed:
'_symmetry_cell_setting' value 'Monoclinic' changed to 'monoclinic'
according to '/home/saulius/struct/CIF-dictionaries/cif_core.dic'
dictionary named 'cif_core.dic' version 2.4.1 from 2010-06-29.

Automatic conversion script
Id: cif_fix_enum 1527 2010-12-29 10:47:43Z saulius 
;
_cod_original_sg_symbol_H-M C2
_cod_database_code 7101131

loop_
_symmetry_equiv_pos_as_xyz
'x, y, z'
'-x, y, -z'
'x+1/2, y+1/2, z'
'-x+1/2, y+1/2, -z'

loop_
_atom_site_label
_atom_site_type_symbol
_atom_site_fract_x
_atom_site_fract_y
_atom_site_fract_z
_atom_site_U_iso_or_equiv
_atom_site_adp_type
_atom_site_occupancy
_atom_site_symmetry_multiplicity
_atom_site_calc_flag
_atom_site_refinement_flags
_atom_site_disorder_assembly
_atom_site_disorder_group
Ru1 Ru -0.10535(3) 0.65434(16) -0.04756(3) 0.03590(14) Uani 1 1 d . . .
S1 S -0.93456(13) 0.6531(4) -0.32280(12) 0.0750(6) Uani 1 1 d . . .
N1 N -0.0762(11) 0.5830(6) -0.1199(8) 0.036(3) Uani 1 1 d . . .
N2 N -0.0732(13) 0.7319(6) -0.1261(9) 0.041(3) Uani 1 1 d . . .
N3 N -0.1211(13) 0.7429(6) 0.0318(9) 0.037(3) Uani 1 1 d . . .
N4 N -0.1180(13) 0.5703(6) 0.0277(9) 0.043(3) Uani 1 1 d . . .
C1 C -0.2902(5) 0.6525(13) -0.0877(3) 0.0482(15) Uani 1 1 d . . .
C2 C -0.4001(5) 0.6515(13) -0.1208(3) 0.0460(16) Uani 1 1 d . . .
C3 C -0.5278(5) 0.6503(12) -0.1677(3) 0.0404(18) Uani 1 1 d . . .
C4 C -0.5602(5) 0.6514(13) -0.2532(4) 0.066(2) Uani 1 1 d . A .
H4A H -0.4979 0.6528 -0.2798 0.079 Uiso 1 1 calc R . .
C5 C -0.6820(5) 0.6506(16) -0.2995(4) 0.064(2) Uani 1 1 d . . .
H5A H -0.7010 0.6492 -0.3567 0.076 Uiso 1 1 calc R A .
C6 C -0.7766(5) 0.6518(12) -0.2620(3) 0.0459(16) Uani 1 1 d . A .
C7 C -0.7467(4) 0.6549(13) -0.1773(3) 0.0489(13) Uani 1 1 d . . .
H7A H -0.8096 0.6589 -0.1514 0.059 Uiso 1 1 calc R A .
C8 C -0.6252(4) 0.6522(12) -0.1303(3) 0.0458(14) Uani 1 1 d . A .
H8A H -0.6071 0.6517 -0.0730 0.055 Uiso 1 1 calc R . .
C14 C 0.0283(17) 0.5468(8) -0.0949(11) 0.042(4) Uani 1 1 d . . .
C15 C 0.0442(16) 0.4773(7) -0.1411(11) 0.043(4) Uani 1 1 d . . .
C16 C 0.120(2) 0.4748(10) -0.1910(11) 0.064(5) Uani 1 1 d . . .
H16A H 0.1649 0.5146 -0.1978 0.077 Uiso 1 1 calc R . .
C17 C 0.131(2) 0.4083(11) -0.2348(14) 0.085(7) Uani 1 1 d . . .
H17A H 0.1803 0.4051 -0.2706 0.102 Uiso 1 1 calc R . .
C18 C 0.063(2) 0.3508(11) -0.2193(13) 0.087(7) Uani 1 1 d . . .
H18A H 0.0641 0.3080 -0.2461 0.105 Uiso 1 1 calc R . .
C19 C -0.004(2) 0.3576(10) -0.1664(16) 0.090(8) Uani 1 1 d . . .
H19A H -0.0458 0.3167 -0.1585 0.108 Uiso 1 1 calc R . .
C20 C -0.022(2) 0.4154(9) -0.1207(14) 0.071(6) Uani 1 1 d . . .
H20A H -0.0692 0.4153 -0.0830 0.085 Uiso 1 1 calc R . .
C21 C -0.1493(11) 0.5662(5) -0.2066(8) 0.043(3) Uani 1 1 d . . .
H21A H -0.1104 0.5278 -0.2272 0.064 Uiso 1 1 calc R . .
H21B H -0.1524 0.6071 -0.2408 0.064 Uiso 1 1 calc R . .
H21C H -0.2322 0.5527 -0.2073 0.064 Uiso 1 1 calc R . .
C22 C 0.0347(13) 0.7662(8) -0.0975(9) 0.036(4) Uani 1 1 d . . .
C23 C 0.0484(16) 0.8325(8) -0.1356(11) 0.048(4) Uani 1 1 d . . .
C24 C 0.119(2) 0.8405(10) -0.1931(13) 0.071(6) Uani 1 1 d . . .
H24A H 0.1636 0.8025 -0.2051 0.085 Uiso 1 1 calc R . .
C25 C 0.121(3) 0.9019(11) -0.2290(14) 0.089(8) Uani 1 1 d . . .
H25A H 0.1698 0.9062 -0.2651 0.107 Uiso 1 1 calc R . .
C26 C 0.057(2) 0.9588(11) -0.2169(15) 0.098(9) Uani 1 1 d . . .
H26A H 0.0626 1.0006 -0.2448 0.117 Uiso 1 1 calc R . .
C27 C -0.0183(18) 0.9571(9) -0.1641(14) 0.069(5) Uani 1 1 d . . .
H27A H -0.0646 0.9950 -0.1539 0.082 Uiso 1 1 calc R . .
C28 C -0.0142(16) 0.8883(9) -0.1274(12) 0.055(4) Uani 1 1 d . . .
H28A H -0.0643 0.8829 -0.0922 0.066 Uiso 1 1 calc R . .
C29 C -0.1702(13) 0.7468(8) -0.2031(8) 0.065(4) Uani 1 1 d . . .
H29A H -0.1432 0.7843 -0.2324 0.098 Uiso 1 1 calc R . .
H29B H -0.2450 0.7607 -0.1904 0.098 Uiso 1 1 calc R . .
H29C H -0.1857 0.7050 -0.2369 0.098 Uiso 1 1 calc R . .
C30 C -0.2330(14) 0.7854(7) -0.0012(11) 0.072(5) Uani 1 1 d . . .
H30A H -0.2351 0.8232 0.0364 0.108 Uiso 1 1 calc R . .
H30B H -0.3050 0.7561 -0.0080 0.108 Uiso 1 1 calc R . .
H30C H -0.2321 0.8047 -0.0536 0.108 Uiso 1 1 calc R . .
C31 C -0.2239(12) 0.5178(7) -0.0017(7) 0.044(3) Uani 1 1 d . . .
H31A H -0.2173 0.4816 0.0391 0.066 Uiso 1 1 calc R . .
H31B H -0.2196 0.4967 -0.0526 0.066 Uiso 1 1 calc R . .
H31C H -0.3017 0.5420 -0.0103 0.066 Uiso 1 1 calc R . .
C9 C -0.959(2) 0.7240(15) -0.3834(18) 0.036(6) Uani 0.429(13) 1 d P A 1
C10 C -1.082(3) 0.7340(19) -0.4468(18) 0.048(8) Uani 0.429(13) 1 d P A 1
C11 C -1.274(5) 0.815(4) -0.593(3) 0.15(2) Uani 0.429(13) 1 d P A 1
C12 C -1.156(6) 0.885(3) -0.423(3) 0.18(3) Uani 0.429(13) 1 d P A 1
C13 C -1.0000 0.858(3) -0.5000 0.07(2) Uani 0.429(13) 2 d SP . 1
Si1 Si -1.1321(6) 0.8203(5) -0.4877(5) 0.041(2) Uani 0.429(13) 1 d P A 1
C9B C -0.945(3) 0.5710(17) -0.385(2) 0.109(12) Uani 0.571(13) 1 d P A 2
C10B C -1.094(3) 0.5827(17) -0.441(2) 0.096(11) Uani 0.571(13) 1 d P A 2
C11B C -1.266(2) 0.4946(13) -0.5778(18) 0.072(7) Uani 0.571(13) 1 d P A 2
C12B C -0.989(4) 0.4457(15) -0.470(3) 0.116(14) Uani 0.571(13) 1 d P . 2
C13B C -1.169(3) 0.4360(17) -0.4008(16) 0.107(11) Uani 0.571(13) 1 d P A 2
Si1B Si -1.1186(11) 0.4849(7) -0.4925(8) 0.125(4) Uani 0.571(13) 1 d P . 2
C32 C 1.5499(13) 0.6768(7) 0.5010(12) 0.150 Uiso 0.903(13) 1 d P . .
C33 C 1.5989(16) 0.5991(10) 0.5656(11) 0.150 Uiso 0.903(13) 1 d P . .
C34 C 1.7004(16) 0.5487(9) 0.5633(10) 0.150 Uiso 0.903(13) 1 d P . .

loop_
_atom_site_aniso_label
_atom_site_aniso_U_11
_atom_site_aniso_U_22
_atom_site_aniso_U_33
_atom_site_aniso_U_23
_atom_site_aniso_U_13
_atom_site_aniso_U_12
Ru1 0.0310(2) 0.0327(2) 0.0421(2) 0.0001(9) 0.00696(16) 0.0006(8)
S1 0.0353(7) 0.0980(15) 0.0817(13) 0.030(4) -0.0002(8) 0.003(3)
N1 0.032(6) 0.033(6) 0.034(6) 0.000(4) -0.005(4) 0.001(4)
N2 0.050(7) 0.031(6) 0.048(7) 0.009(5) 0.021(6) 0.000(5)
N3 0.037(6) 0.025(5) 0.049(7) -0.016(5) 0.011(6) 0.000(4)
N4 0.038(7) 0.043(7) 0.045(7) -0.016(5) 0.009(6) -0.010(5)
C1 0.045(3) 0.040(4) 0.057(3) -0.005(11) 0.012(3) 0.015(10)
C2 0.035(3) 0.045(4) 0.054(3) -0.004(10) 0.007(2) -0.010(10)
C3 0.033(2) 0.032(5) 0.052(3) 0.016(7) 0.005(2) 0.007(7)
C4 0.036(3) 0.113(7) 0.049(3) -0.003(12) 0.012(3) -0.030(10)
C5 0.049(3) 0.099(6) 0.041(3) -0.003(12) 0.009(3) 0.003(12)
C6 0.035(3) 0.048(4) 0.053(3) -0.006(10) 0.010(3) -0.019(8)
C7 0.036(3) 0.051(3) 0.062(4) 0.003(14) 0.018(3) 0.009(11)
C8 0.046(3) 0.044(3) 0.048(3) 0.007(10) 0.012(2) -0.004(10)
C14 0.065(10) 0.018(7) 0.053(10) -0.011(6) 0.030(8) -0.005(6)
C15 0.054(9) 0.025(8) 0.046(9) -0.004(6) 0.008(7) 0.018(7)
C16 0.090(13) 0.047(9) 0.057(10) -0.013(7) 0.021(10) 0.020(8)
C17 0.108(14) 0.075(14) 0.074(13) -0.022(10) 0.031(11) 0.036(11)
C18 0.111(16) 0.061(14) 0.091(15) -0.009(11) 0.029(12) 0.048(12)
C19 0.087(13) 0.038(9) 0.119(18) -0.014(9) -0.014(13) -0.004(8)
C20 0.090(12) 0.030(8) 0.098(13) -0.005(8) 0.036(10) -0.012(7)
C21 0.035(5) 0.020(4) 0.060(8) -0.006(4) -0.005(5) 0.015(4)
C22 0.025(6) 0.044(9) 0.036(8) -0.007(6) 0.004(5) -0.010(5)
C23 0.047(9) 0.046(10) 0.045(9) 0.007(7) 0.004(7) 0.010(8)
C24 0.089(13) 0.050(10) 0.087(14) -0.017(9) 0.046(11) -0.009(8)
C25 0.14(2) 0.067(14) 0.072(13) 0.004(10) 0.057(13) -0.034(13)
C26 0.115(18) 0.052(13) 0.095(16) 0.039(12) -0.023(13) -0.013(12)
C27 0.070(9) 0.032(8) 0.105(14) 0.012(7) 0.027(10) 0.000(6)
C28 0.051(8) 0.044(9) 0.069(9) 0.005(7) 0.016(7) -0.013(7)
C29 0.053(7) 0.109(10) 0.031(6) 0.019(6) 0.010(5) 0.037(6)
C30 0.057(8) 0.018(5) 0.125(12) -0.002(6) 0.000(8) 0.012(5)
C31 0.035(6) 0.070(8) 0.030(5) 0.000(5) 0.015(5) -0.013(5)
C9 0.018(8) 0.037(11) 0.048(13) 0.008(9) 0.002(9) -0.004(8)
C10 0.037(13) 0.069(17) 0.039(14) -0.012(11) 0.010(11) -0.024(12)
C11 0.11(3) 0.27(6) 0.05(2) 0.02(3) -0.02(2) -0.01(3)
C12 0.20(5) 0.18(4) 0.09(3) -0.01(3) -0.07(3) -0.03(3)
C13 0.04(3) 0.05(2) 0.11(6) 0.000 -0.01(3) 0.000
Si1 0.022(3) 0.054(5) 0.037(4) 0.005(3) -0.008(3) 0.000(3)
C9B 0.094(19) 0.083(19) 0.11(2) -0.025(15) -0.042(15) -0.033(15)
C10B 0.067(17) 0.09(2) 0.11(2) -0.023(15) -0.011(15) -0.031(15)
C11B 0.056(12) 0.081(14) 0.056(13) 0.000(10) -0.021(10) -0.026(10)
C12B 0.055(17) 0.13(2) 0.13(3) 0.075(16) -0.022(16) -0.026(12)
C13B 0.15(2) 0.112(19) 0.049(12) 0.016(11) 0.018(13) -0.071(16)
Si1B 0.141(9) 0.114(8) 0.102(8) 0.005(7) 0.002(7) -0.035(7)

loop_
_atom_type_symbol
_atom_type_description
_atom_type_scat_dispersion_real
_atom_type_scat_dispersion_imag
_atom_type_scat_source
C C 0.0033 0.0016 'International Tables Vol C Tables 4.2.6.8 and 6.1.1.4'
H H 0.0000 0.0000 'International Tables Vol C Tables 4.2.6.8 and 6.1.1.4'
N N 0.0061 0.0033 'International Tables Vol C Tables 4.2.6.8 and 6.1.1.4'
Si Si 0.0817 0.0704 'International Tables Vol C Tables 4.2.6.8 and 6.1.1.4'
S S 0.1246 0.1234 'International Tables Vol C Tables 4.2.6.8 and 6.1.1.4'
Ru Ru -1.2594 0.8363 'International Tables Vol C Tables 4.2.6.8 and 6.1.1.4'

loop_
_geom_angle_atom_site_label_1
_geom_angle_atom_site_label_2
_geom_angle_atom_site_label_3
_geom_angle
_geom_angle_site_symmetry_1
_geom_angle_site_symmetry_3
N1 Ru1 C1 96.8(6) . .
N1 Ru1 N4 84.5(6) . .
C1 Ru1 N4 87.3(7) . .
N1 Ru1 N2 89.92(18) . .
C1 Ru1 N2 98.3(6) . .
N4 Ru1 N2 172.5(6) . .
N1 Ru1 N3 173.3(6) . .
C1 Ru1 N3 88.1(6) . .
N4 Ru1 N3 100.45(16) . .
N2 Ru1 N3 84.8(6) . .
N1 Ru1 Ru1 96.5(4) . 2
C1 Ru1 Ru1 160.19(17) . 2
N4 Ru1 Ru1 79.4(4) . 2
N2 Ru1 Ru1 96.3(4) . 2
N3 Ru1 Ru1 80.0(4) . 2
C9 S1 C6 109.4(11) . .
C9 S1 C9B 110.5(7) . .
C6 S1 C9B 102.1(12) . .
C14 N1 C21 113.4(13) . .
C14 N1 Ru1 117.2(11) . .
C21 N1 Ru1 129.1(8) . .
C22 N2 C29 126.7(14) . .
C22 N2 Ru1 114.3(12) . .
C29 N2 Ru1 118.8(10) . .
C22 N3 C30 119.1(13) 2 .
C22 N3 Ru1 126.9(11) 2 .
C30 N3 Ru1 113.3(10) . .
C14 N4 C31 112.9(13) 2 .
C14 N4 Ru1 126.9(11) 2 .
C31 N4 Ru1 118.8(9) . .
C2 C1 Ru1 172.6(5) . .
C1 C2 C3 174.3(6) . .
C4 C3 C8 117.1(5) . .
C4 C3 C2 120.6(5) . .
C8 C3 C2 122.2(5) . .
C5 C4 C3 121.5(5) . .
C4 C5 C6 120.8(5) . .
C7 C6 C5 118.7(5) . .
C7 C6 S1 120.8(4) . .
C5 C6 S1 120.4(4) . .
C8 C7 C6 120.9(5) . .
C7 C8 C3 120.8(5) . .
N1 C14 N4 118.8(14) . 2
N1 C14 C15 119.4(15) . .
N4 C14 C15 121.9(15) 2 .
C16 C15 C20 124.3(16) . .
C16 C15 C14 121.2(16) . .
C20 C15 C14 114.4(15) . .
C15 C16 C17 120(2) . .
C18 C17 C16 116(2) . .
C19 C18 C17 120(2) . .
C18 C19 C20 131(2) . .
C19 C20 C15 109.4(19) . .
N3 C22 N2 121.2(16) 2 .
N3 C22 C23 121.3(14) 2 .
N2 C22 C23 117.3(14) . .
C28 C23 C24 114.0(17) . .
C28 C23 C22 122.3(17) . .
C24 C23 C22 123.3(16) . .
C25 C24 C23 120(2) . .
C24 C25 C26 124(2) . .
C25 C26 C27 121.7(18) . .
C26 C27 C28 110.3(18) . .
C23 C28 C27 130.1(19) . .
C10 C9 S1 120(2) . .
C9 C10 Si1 121(2) . .
Si1 C13 Si1 130(3) . 2_354
C13 Si1 C12 94(3) . .
C13 Si1 C10 103.8(17) . .
C12 Si1 C10 120(2) . .
C13 Si1 C11 114.2(18) . .
C12 Si1 C11 111(2) . .
C10 Si1 C11 112(2) . .
C10B C9B S1 96.0(19) . .
C9B C10B Si1B 96.6(19) . .
C12B C12B Si1B 78(4) 2_354 .
C12B C12B Si1B 67(5) 2_354 2_354
Si1B C12B Si1B 114.2(19) . 2_354
C12B Si1B C12B 35(3) . 2_354
C12B Si1B C11B 142(2) . .
C12B Si1B C11B 109.0(17) 2_354 .
C12B Si1B C13B 92(2) . .
C12B Si1B C13B 118.3(19) 2_354 .
C11B Si1B C13B 104.8(14) . .
C12B Si1B C10B 108.5(16) . .
C12B Si1B C10B 122.5(17) 2_354 .
C11B Si1B C10B 102.9(13) . .
C13B Si1B C10B 97.1(15) . .
C12B Si1B Si1B 34.0(14) . 2_354
C12B Si1B Si1B 31.8(13) 2_354 2_354
C11B Si1B Si1B 127.0(12) . 2_354
C13B Si1B Si1B 124.1(13) . 2_354
C10B Si1B Si1B 91.2(9) . 2_354
C32 C32 C33 98.7(13) 2_856 .
C34 C33 C32 127.2(14) . .

loop_
_geom_bond_atom_site_label_1
_geom_bond_atom_site_label_2
_geom_bond_distance
_geom_bond_site_symmetry_2
Ru1 N1 1.907(14) .
Ru1 C1 1.995(5) .
Ru1 N4 2.064(14) .
Ru1 N2 2.074(13) .
Ru1 N3 2.181(12) .
Ru1 Ru1 2.4597(8) 2
S1 C9 1.66(3) .
S1 C6 1.784(5) .
S1 C9B 1.86(3) .
N1 C14 1.32(2) .
N1 C21 1.499(16) .
N2 C22 1.339(19) .
N2 C29 1.471(18) .
N3 C22 1.327(18) 2
N3 C30 1.463(18) .
N4 C14 1.363(19) 2
N4 C31 1.521(17) .
C1 C2 1.204(7) .
C2 C3 1.431(7) .
C3 C4 1.386(8) .
C3 C8 1.407(7) .
C4 C5 1.372(8) .
C5 C6 1.378(7) .
C6 C7 1.377(7) .
C7 C8 1.374(7) .
C14 N4 1.363(19) 2
C14 C15 1.56(2) .
C15 C16 1.35(3) .
C15 C20 1.48(3) .
C16 C17 1.48(2) .
C17 C18 1.39(3) .
C18 C19 1.32(3) .
C19 C20 1.38(3) .
C22 N3 1.327(18) 2
C22 C23 1.44(2) .
C23 C28 1.30(2) .
C23 C24 1.42(3) .
C24 C25 1.31(3) .
C25 C26 1.34(3) .
C26 C27 1.39(3) .
C27 C28 1.43(2) .
C9 C10 1.50(4) .
C10 Si1 1.80(4) .
C11 Si1 2.02(5) .
C12 Si1 1.71(6) .
C13 Si1 1.71(2) .
C13 Si1 1.71(2) 2_354
C9B C10B 1.69(4) .
C10B Si1B 2.03(3) .
C11B Si1B 1.88(3) .
C12B C12B 0.98(9) 2_354
C12B Si1B 1.59(4) .
C12B Si1B 1.68(5) 2_354
C13B Si1B 2.02(3) .
Si1B C12B 1.68(5) 2_354
Si1B Si1B 2.74(3) 2_354
C32 C32 1.11(3) 2_856
C32 C33 1.82(2) .
C33 C34 1.49(2) .

loop_
_geom_torsion_atom_site_label_1
_geom_torsion_atom_site_label_2
_geom_torsion_atom_site_label_3
_geom_torsion_atom_site_label_4
_geom_torsion
_geom_torsion_site_symmetry_1
_geom_torsion_site_symmetry_4
C1 Ru1 N1 C14 -153.7(12) . .
N4 Ru1 N1 C14 -67.1(12) . .
N2 Ru1 N1 C14 107.9(13) . .
N3 Ru1 N1 C14 70(5) . .
Ru1 Ru1 N1 C14 11.5(12) 2 .
C1 Ru1 N1 C21 33.3(13) . .
N4 Ru1 N1 C21 119.9(12) . .
N2 Ru1 N1 C21 -65.1(11) . .
N3 Ru1 N1 C21 -103(5) . .
Ru1 Ru1 N1 C21 -161.4(11) 2 .
N1 Ru1 N2 C22 -107.6(12) . .
C1 Ru1 N2 C22 155.6(12) . .
N4 Ru1 N2 C22 -66(5) . .
N3 Ru1 N2 C22 68.3(12) . .
Ru1 Ru1 N2 C22 -11.1(11) 2 .
N1 Ru1 N2 C29 76.0(10) . .
C1 Ru1 N2 C29 -20.9(12) . .
N4 Ru1 N2 C29 117(4) . .
N3 Ru1 N2 C29 -108.2(11) . .
Ru1 Ru1 N2 C29 172.5(10) 2 .
N1 Ru1 N3 C22 -62(6) . 2
C1 Ru1 N3 C22 161.5(15) . 2
N4 Ru1 N3 C22 74.6(14) . 2
N2 Ru1 N3 C22 -99.9(15) . 2
Ru1 Ru1 N3 C22 -2.6(14) 2 2
N1 Ru1 N3 C30 108(5) . .
C1 Ru1 N3 C30 -28.5(11) . .
N4 Ru1 N3 C30 -115.3(12) . .
N2 Ru1 N3 C30 70.1(11) . .
Ru1 Ru1 N3 C30 167.5(11) 2 .
N1 Ru1 N4 C14 100.3(14) . 2
C1 Ru1 N4 C14 -162.6(14) . 2
N2 Ru1 N4 C14 59(5) . 2
N3 Ru1 N4 C14 -75.0(13) . 2
Ru1 Ru1 N4 C14 2.6(13) 2 2
N1 Ru1 N4 C31 -65.2(10) . .
C1 Ru1 N4 C31 31.9(11) . .
N2 Ru1 N4 C31 -107(5) . .
N3 Ru1 N4 C31 119.5(11) . .
Ru1 Ru1 N4 C31 -162.9(10) 2 .
N1 Ru1 C1 C2 -46(16) . .
N4 Ru1 C1 C2 -130(16) . .
N2 Ru1 C1 C2 45(16) . .
N3 Ru1 C1 C2 130(16) . .
Ru1 Ru1 C1 C2 -177(15) 2 .
Ru1 C1 C2 C3 0(42) . .
C1 C2 C3 C4 -1(28) . .
C1 C2 C3 C8 -177(100) . .
C8 C3 C4 C5 -4(4) . .
C2 C3 C4 C5 -180(3) . .
C3 C4 C5 C6 3(4) . .
C4 C5 C6 C7 1(4) . .
C4 C5 C6 S1 178(2) . .
C9 S1 C6 C7 118(2) . .
C9B S1 C6 C7 -124(2) . .
C9 S1 C6 C5 -59(3) . .
C9B S1 C6 C5 58(3) . .
C5 C6 C7 C8 -4(4) . .
S1 C6 C7 C8 178.5(18) . .
C6 C7 C8 C3 4(4) . .
C4 C3 C8 C7 0(4) . .
C2 C3 C8 C7 176(2) . .
C21 N1 C14 N4 162.3(13) . 2
Ru1 N1 C14 N4 -12(2) . 2
C21 N1 C14 C15 -20(2) . .
Ru1 N1 C14 C15 166.3(12) . .
N1 C14 C15 C16 107.2(18) . .
N4 C14 C15 C16 -75(2) 2 .
N1 C14 C15 C20 -77(2) . .
N4 C14 C15 C20 101(2) 2 .
C20 C15 C16 C17 6(3) . .
C14 C15 C16 C17 -179.0(17) . .
C15 C16 C17 C18 -2(3) . .
C16 C17 C18 C19 -2(3) . .
C17 C18 C19 C20 1(4) . .
C18 C19 C20 C15 2(3) . .
C16 C15 C20 C19 -6(3) . .
C14 C15 C20 C19 178.6(16) . .
C29 N2 C22 N3 -172.3(13) . 2
Ru1 N2 C22 N3 12(2) . 2
C29 N2 C22 C23 13(2) . .
Ru1 N2 C22 C23 -162.7(12) . .
N3 C22 C23 C28 -106(2) 2 .
N2 C22 C23 C28 69(2) . .
N3 C22 C23 C24 82(2) 2 .
N2 C22 C23 C24 -103.5(19) . .
C28 C23 C24 C25 3(3) . .
C22 C23 C24 C25 176(2) . .
C23 C24 C25 C26 -2(4) . .
C24 C25 C26 C27 0(4) . .
C25 C26 C27 C28 0(3) . .
C24 C23 C28 C27 -3(3) . .
C22 C23 C28 C27 -176.1(17) . .
C26 C27 C28 C23 2(3) . .
C6 S1 C9 C10 174.2(19) . .
C9B S1 C9 C10 63(2) . .
S1 C9 C10 Si1 158.5(17) . .
Si1 C13 Si1 C12 145.6(18) 2_354 .
Si1 C13 Si1 C10 23.8(9) 2_354 .
Si1 C13 Si1 C11 -99(2) 2_354 .
C9 C10 Si1 C13 40(2) . .
C9 C10 Si1 C12 -63(3) . .
C9 C10 Si1 C11 164(3) . .
C9 S1 C9B C10B -60.9(19) . .
C6 S1 C9B C10B -177.2(16) . .
S1 C9B C10B Si1B -169.1(16) . .
Si1B C12B Si1B C12B 58(4) 2_354 2_354
C12B C12B Si1B C11B 23(4) 2_354 .
Si1B C12B Si1B C11B 81(3) 2_354 .
C12B C12B Si1B C13B 141(3) 2_354 .
Si1B C12B Si1B C13B -161(2) 2_354 .
C12B C12B Si1B C10B -121(3) 2_354 .
Si1B C12B Si1B C10B -63(3) 2_354 .
C12B C12B Si1B Si1B -58(4) 2_354 2_354
C9B C10B Si1B C12B -8(3) . .
C9B C10B Si1B C12B -43(3) . 2_354
C9B C10B Si1B C11B -166.2(19) . .
C9B C10B Si1B C13B 87(2) . .
C9B C10B Si1B Si1B -37.7(19) . 2_354
C32 C32 C33 C34 149(2) 2_856 .
